data_4502665
loop_
_publ_author_name
'Lipstman, Sophia'
'Goldberg, Israel'

_publ_section_title
;
 Porphyrin Framework Solids. Hybrid Supramolecular Assembly Modes of
 Tetrapyridylporphyrin and Aqua Nitrates of Lanthanoid Ions
;
_journal_issue 4
_journal_name_full 'Crystal Growth &amp; Design'
_journal_page_first 1823
_journal_paper_doi 10.1021/cg901505m
_journal_volume 10
_journal_year 2010
_chemical_formula_moiety 'C40 H26 N8, H6 N3 O12 Yb, 1.5(C6 H6)'
_chemical_formula_sum 'C49 H41 N11 O12 Yb'
_chemical_formula_weight 1148.97
_chemical_name_systematic
; 
 ? 
;
_space_group_IT_number 2
_symmetry_cell_setting triclinic
_symmetry_space_group_name_Hall '-P 1'
_symmetry_space_group_name_H-M 'P -1'
_atom_sites_solution_hydrogens geom
_atom_sites_solution_primary direct
_atom_sites_solution_secondary difmap
_audit_creation_method SHELXL-97
_cell_angle_alpha 106.426(2)
_cell_angle_beta 90.9240(16)
_cell_angle_gamma 91.4827(11)
_cell_formula_units_Z 2
_cell_length_a 6.3998(2)
_cell_length_b 15.3018(4)
_cell_length_c 27.5616(8)
_cell_measurement_reflns_used 6715
_cell_measurement_temperature 110(2)
_cell_measurement_theta_max 27.88
_cell_measurement_theta_min 1.41
_cell_volume 2587.26(13)
_computing_cell_refinement Denzo
_computing_data_collection 'Collect, Nonius B.V.'
_computing_data_reduction 'Denzo & Scalepack'
_computing_structure_refinement 'SHELXL-97 (Sheldrick, 1997)'
_computing_structure_solution SIR-97
_diffrn_ambient_temperature 110(2)
_diffrn_detector_area_resol_mean 12.8
_diffrn_measured_fraction_theta_full 0.991
_diffrn_measured_fraction_theta_max 0.991
_diffrn_measurement_device_type 'Nonius KappaCCD'
_diffrn_measurement_method '1 deg. \f & \w scans'
_diffrn_radiation_monochromator graphite
_diffrn_radiation_source 'fine-focus sealed tube'
_diffrn_radiation_type MoK\a
_diffrn_radiation_wavelength 0.71073
_diffrn_reflns_av_R_equivalents 0.0610
_diffrn_reflns_av_sigmaI/netI 0.0908
_diffrn_reflns_limit_h_max 8
_diffrn_reflns_limit_h_min 0
_diffrn_reflns_limit_k_max 20
_diffrn_reflns_limit_k_min -20
_diffrn_reflns_limit_l_max 35
_diffrn_reflns_limit_l_min -36
_diffrn_reflns_number 22791
_diffrn_reflns_theta_full 27.92
_diffrn_reflns_theta_max 27.92
_diffrn_reflns_theta_min 2.77
_diffrn_standards_number 0
_exptl_absorpt_coefficient_mu 1.878
_exptl_absorpt_correction_T_max 0.8344
_exptl_absorpt_correction_T_min 0.3987
_exptl_absorpt_correction_type multi-scan
_exptl_absorpt_process_details 'Blessing, 1995'
_exptl_crystal_colour red
_exptl_crystal_density_diffrn 1.475
_exptl_crystal_density_method 'not measured'
_exptl_crystal_description needle
_exptl_crystal_F_000 1156
_exptl_crystal_size_max 0.60
_exptl_crystal_size_mid 0.15
_exptl_crystal_size_min 0.10
_platon_squeeze_details
;
;
_refine_diff_density_max 2.067
_refine_diff_density_min -1.393
_refine_diff_density_rms 0.185
_refine_ls_extinction_coef 0.0009(3)
_refine_ls_extinction_expression Fc^*^=kFc[1+0.001xFc^2^\l^3^/sin(2\q)]^-1/4^
_refine_ls_extinction_method SHELXL
_refine_ls_goodness_of_fit_ref 1.022
_refine_ls_hydrogen_treatment constr
_refine_ls_matrix_type full
_refine_ls_number_parameters 665
_refine_ls_number_reflns 12300
_refine_ls_number_restraints 0
_refine_ls_restrained_S_all 1.021
_refine_ls_R_factor_all 0.0859
_refine_ls_R_factor_gt 0.0618
_refine_ls_shift/su_max 0.004
_refine_ls_shift/su_mean 0.001
_refine_ls_structure_factor_coef Fsqd
_refine_ls_weighting_details 'calc w=1/[\s^2^(Fo^2^)+(0.0789P)^2^+3.5117P] where P=(Fo^2^+2Fc^2^)/3'
_refine_ls_weighting_scheme calc
_refine_ls_wR_factor_gt 0.1573
_refine_ls_wR_factor_ref 0.1658
_reflns_number_gt 9291
_reflns_number_total 12300
_reflns_threshold_expression >2sigma(I)
_cod_data_source_file cg901505m_si_001.cif
_cod_data_source_block 6
_cod_original_cell_volume 2587.27(13)
_cod_database_code 4502665

loop_
_symmetry_equiv_pos_as_xyz
'x, y, z'
'-x, -y, -z'

loop_
_atom_site_label
_atom_site_type_symbol
_atom_site_fract_x
_atom_site_fract_y
_atom_site_fract_z
_atom_site_U_iso_or_equiv
_atom_site_adp_type
_atom_site_occupancy
_atom_site_symmetry_multiplicity
_atom_site_calc_flag
_atom_site_refinement_flags
C1 C 0.1417(9) 0.6376(4) 0.5255(2) 0.0187(12) Uani 1 1 d .
C2 C 0.0764(11) 0.7200(5) 0.5153(2) 0.0255(14) Uani 1 1 d .
H2 H -0.0306 0.7585 0.5318 0.031 Uiso 1 1 calc R
C3 C 0.1967(10) 0.7325(4) 0.4775(2) 0.0235(13) Uani 1 1 d .
H3 H 0.1862 0.7810 0.4625 0.028 Uiso 1 1 calc R
C4 C 0.3412(10) 0.6608(4) 0.4641(2) 0.0212(13) Uani 1 1 d .
C5 C 0.5038(10) 0.6538(4) 0.4300(2) 0.0214(13) Uani 1 1 d .
C6 C 0.6656(10) 0.5906(4) 0.4223(2) 0.0215(13) Uani 1 1 d .
C7 C 0.8318(10) 0.5871(5) 0.3868(2) 0.0242(14) Uani 1 1 d .
H7 H 0.8533 0.6266 0.3661 0.029 Uiso 1 1 calc R
C8 C 0.9494(10) 0.5170(4) 0.3890(2) 0.0249(14) Uani 1 1 d .
H8 H 1.0715 0.4976 0.3703 0.030 Uiso 1 1 calc R
C9 C 0.8554(9) 0.4765(5) 0.4252(2) 0.0213(13) Uani 1 1 d .
C10 C 0.9324(10) 0.3989(4) 0.4366(2) 0.0213(13) Uani 1 1 d .
N11 N 0.3012(8) 0.6034(3) 0.49342(18) 0.0174(10) Uani 1 1 d .
H11 H 0.3670 0.5530 0.4919 0.021 Uiso 0.50 1 calc PR
N12 N 0.6852(8) 0.5237(4) 0.4455(2) 0.0214(11) Uani 1 1 d .
H12 H 0.6044 0.5130 0.4689 0.026 Uiso 0.50 1 calc PR
C13 C 0.5068(11) 0.7218(4) 0.3999(2) 0.0234(13) Uani 1 1 d .
C14 C 0.6647(11) 0.7883(5) 0.4057(3) 0.0304(15) Uani 1 1 d .
H14 H 0.7763 0.7924 0.4295 0.037 Uiso 1 1 calc R
C15 C 0.6578(12) 0.8482(5) 0.3767(3) 0.0323(16) Uani 1 1 d .
H15 H 0.7674 0.8929 0.3807 0.039 Uiso 1 1 calc R
N16 N 0.5031(9) 0.8461(4) 0.3429(2) 0.0308(13) Uani 1 1 d .
C17 C 0.3498(12) 0.7822(5) 0.3377(3) 0.0326(16) Uani 1 1 d .
H17 H 0.2377 0.7806 0.3144 0.039 Uiso 1 1 calc R
C18 C 0.3480(11) 0.7193(5) 0.3645(3) 0.0302(15) Uani 1 1 d .
H18 H 0.2386 0.6741 0.3589 0.036 Uiso 1 1 calc R
C19 C 1.0947(10) 0.3478(4) 0.4033(2) 0.0225(13) Uani 1 1 d .
C20 C 1.2907(11) 0.3332(5) 0.4213(3) 0.0278(15) Uani 1 1 d .
H20 H 1.3282 0.3585 0.4560 0.033 Uiso 1 1 calc R
C21 C 1.4327(11) 0.2811(5) 0.3880(3) 0.0307(16) Uani 1 1 d .
H21 H 1.5647 0.2704 0.4011 0.037 Uiso 1 1 calc R
N22 N 1.3912(9) 0.2459(4) 0.3386(2) 0.0271(12) Uani 1 1 d .
C23 C 1.2018(11) 0.2590(4) 0.3214(2) 0.0250(14) Uani 1 1 d .
H23 H 1.1688 0.2330 0.2864 0.030 Uiso 1 1 calc R
C24 C 1.0510(10) 0.3087(4) 0.3518(2) 0.0237(13) Uani 1 1 d .
H24 H 0.9184 0.3161 0.3378 0.028 Uiso 1 1 calc R
C25 C -0.3707(11) 0.6457(4) -0.0515(3) 0.0250(14) Uani 1 1 d .
C26 C -0.2293(11) 0.7245(5) -0.0450(3) 0.0294(15) Uani 1 1 d .
H26 H -0.2320 0.7674 -0.0640 0.035 Uiso 1 1 calc R
C27 C -0.0926(11) 0.7251(5) -0.0066(3) 0.0310(16) Uani 1 1 d .
H27 H 0.0173 0.7690 0.0061 0.037 Uiso 1 1 calc R
C28 C -0.1437(10) 0.6470(4) 0.0118(2) 0.0241(14) Uani 1 1 d .
C29 C -0.0495(11) 0.6252(4) 0.0523(2) 0.0241(13) Uani 1 1 d .
C30 C -0.1175(10) 0.5541(4) 0.0716(2) 0.0236(13) Uani 1 1 d .
C31 C -0.0089(11) 0.5272(5) 0.1114(3) 0.0285(15) Uani 1 1 d .
H31 H 0.1196 0.5529 0.1276 0.034 Uiso 1 1 calc R
C32 C -0.1217(11) 0.4595(5) 0.1214(3) 0.0291(15) Uani 1 1 d .
H32 H -0.0896 0.4292 0.1462 0.035 Uiso 1 1 calc R
C33 C -0.3018(10) 0.4415(4) 0.0872(3) 0.0242(14) Uani 1 1 d .
C34 C -0.4565(11) 0.3751(5) 0.0849(3) 0.0258(14) Uani 1 1 d .
N35 N -0.3114(9) 0.6009(4) -0.0169(2) 0.0244(12) Uani 1 1 d .
H35 H -0.3715 0.5506 -0.0136 0.029 Uiso 0.50 1 calc PR
N36 N -0.2911(8) 0.4999(4) 0.0572(2) 0.0232(11) Uani 1 1 d .
H36 H -0.3811 0.5016 0.0331 0.028 Uiso 0.50 1 calc PR
C37 C 0.1271(10) 0.6852(5) 0.0793(3) 0.0256(14) Uani 1 1 d .
C38 C 0.3021(11) 0.7028(5) 0.0537(3) 0.0290(15) Uani 1 1 d .
H38 H 0.3152 0.6725 0.0188 0.035 Uiso 1 1 calc R
C39 C 0.4576(12) 0.7647(5) 0.0792(3) 0.0358(17) Uani 1 1 d .
H39 H 0.5729 0.7775 0.0607 0.043 Uiso 1 1 calc R
N40 N 0.4512(10) 0.8068(4) 0.1286(2) 0.0338(14) Uani 1 1 d .
C41 C 0.2879(12) 0.7879(5) 0.1538(3) 0.0324(16) Uani 1 1 d .
H41 H 0.2835 0.8164 0.1891 0.039 Uiso 1 1 calc R
C42 C 0.1248(12) 0.7290(5) 0.1308(3) 0.0295(15) Uani 1 1 d .
H42 H 0.0109 0.7184 0.1503 0.035 Uiso 1 1 calc R
C43 C -0.4363(10) 0.3194(4) 0.1215(2) 0.0235(13) Uani 1 1 d .
C44 C -0.5837(13) 0.3217(6) 0.1578(3) 0.0386(19) Uani 1 1 d .
H44 H -0.7019 0.3588 0.1600 0.046 Uiso 1 1 calc R
C45 C -0.5575(14) 0.2694(6) 0.1910(3) 0.043(2) Uani 1 1 d .
H45 H -0.6634 0.2702 0.2149 0.052 Uiso 1 1 calc R
N46 N -0.3930(11) 0.2182(4) 0.1914(2) 0.0371(15) Uani 1 1 d .
C47 C -0.2508(13) 0.2162(6) 0.1559(3) 0.0406(19) Uani 1 1 d .
H47 H -0.1312 0.1804 0.1552 0.049 Uiso 1 1 calc R
C48 C -0.2700(12) 0.2635(5) 0.1205(3) 0.0362(18) Uani 1 1 d .
H48 H -0.1680 0.2576 0.0952 0.043 Uiso 1 1 calc R
Yb Yb 0.79489(4) 1.002581(19) 0.257023(11) 0.02049(11) Uani 1 1 d .
O49 O 0.6178(8) 1.1320(3) 0.26608(17) 0.0277(11) Uani 1 1 d D
H49A H 0.650 1.164 0.246 0.042 Uiso 1 1 d R
H49B H 0.536 1.161 0.290 0.042 Uiso 1 1 d R
O50 O 0.4908(7) 0.9611(3) 0.28607(18) 0.0277(11) Uani 1 1 d .
H50A H 0.4773 0.9380 0.3102 0.042 Uiso 1 1 d R
H50B H 0.3856 1.0011 0.2928 0.042 Uiso 1 1 d R
O51 O 0.6277(7) 0.9710(3) 0.17979(16) 0.0254(10) Uani 1 1 d .
H51A H 0.5351 1.0030 0.1699 0.038 Uiso 1 1 d R
H51B H 0.5723 0.9147 0.1606 0.038 Uiso 1 1 d R
N52 N 1.1127(8) 1.0425(4) 0.1949(2) 0.0259(12) Uani 1 1 d .
O53 O 1.0914(7) 0.9653(3) 0.20286(18) 0.0292(11) Uani 1 1 d .
O54 O 0.9858(7) 1.1019(3) 0.21646(17) 0.0260(10) Uani 1 1 d .
O55 O 1.2507(8) 1.0599(4) 0.1681(2) 0.0427(14) Uani 1 1 d .
N56 N 0.8801(9) 0.8200(4) 0.2544(2) 0.0295(13) Uani 1 1 d .
O57 O 0.7731(7) 0.8376(3) 0.21988(18) 0.0293(11) Uani 1 1 d .
O58 O 0.9373(8) 0.8891(3) 0.29136(18) 0.0292(11) Uani 1 1 d .
O59 O 0.9262(9) 0.7425(3) 0.2532(2) 0.0444(14) Uani 1 1 d .
N60 N 1.0176(10) 1.0791(4) 0.3495(2) 0.0297(13) Uani 1 1 d .
O61 O 1.1065(7) 1.0597(3) 0.30670(17) 0.0260(10) Uani 1 1 d .
O62 O 0.8208(7) 1.0722(3) 0.34993(18) 0.0266(10) Uani 1 1 d .
O63 O 1.1198(9) 1.1038(4) 0.3895(2) 0.0421(13) Uani 1 1 d .
C64 C 0.5698(17) 0.5133(9) 0.2704(4) 0.069(3) Uani 1 1 d .
H64 H 0.7059 0.5018 0.2809 0.083 Uiso 1 1 calc R
C65 C 0.5468(19) 0.5752(8) 0.2412(4) 0.075(4) Uani 1 1 d .
H65 H 0.6653 0.6042 0.2314 0.090 Uiso 1 1 calc R
C66 C 0.347(2) 0.5924(7) 0.2274(3) 0.062(3) Uani 1 1 d .
H66 H 0.3258 0.6356 0.2091 0.075 Uiso 1 1 calc R
C67 C 0.1785(16) 0.5467(7) 0.2403(4) 0.057(3) Uani 1 1 d .
H67 H 0.0410 0.5567 0.2299 0.069 Uiso 1 1 calc R
C68 C 0.2094(18) 0.4875(8) 0.2678(4) 0.064(3) Uani 1 1 d .
H68 H 0.0911 0.4566 0.2764 0.076 Uiso 1 1 calc R
C69 C 0.402(2) 0.4701(8) 0.2837(4) 0.064(3) Uani 1 1 d .
H69 H 0.4187 0.4290 0.3036 0.077 Uiso 1 1 calc R
C70 C 0.484(2) 0.0397(7) 0.4602(4) 0.064(3) Uani 1 1 d .
H70 H 0.4723 0.0673 0.4334 0.077 Uiso 1 1 calc R
C71 C 0.3084(18) 0.0037(7) 0.4768(4) 0.065(3) Uani 1 1 d .
H71 H 0.1760 0.0050 0.4610 0.079 Uiso 1 1 calc R
C72 C 0.673(2) 0.0354(7) 0.4825(4) 0.068(3) Uani 1 1 d .
H72 H 0.7949 0.0589 0.4706 0.082 Uiso 1 1 calc R

loop_
_atom_site_aniso_label
_atom_site_aniso_U_11
_atom_site_aniso_U_22
_atom_site_aniso_U_33
_atom_site_aniso_U_23
_atom_site_aniso_U_13
_atom_site_aniso_U_12
C1 0.014(3) 0.025(3) 0.017(3) 0.005(2) 0.002(2) -0.002(2)
C2 0.027(3) 0.028(3) 0.022(3) 0.006(3) 0.003(3) 0.008(3)
C3 0.024(3) 0.022(3) 0.028(3) 0.013(3) 0.002(3) 0.003(3)
C4 0.023(3) 0.020(3) 0.023(3) 0.010(3) 0.005(3) 0.004(3)
C5 0.023(3) 0.023(3) 0.018(3) 0.005(2) -0.001(2) 0.004(3)
C6 0.023(3) 0.022(3) 0.019(3) 0.006(3) -0.001(2) -0.004(3)
C7 0.025(3) 0.028(3) 0.024(3) 0.014(3) 0.004(3) -0.001(3)
C8 0.023(3) 0.028(3) 0.026(3) 0.009(3) 0.005(3) 0.001(3)
C9 0.014(3) 0.032(3) 0.018(3) 0.008(3) 0.000(2) -0.006(3)
C10 0.023(3) 0.026(3) 0.015(3) 0.007(2) -0.001(2) 0.001(3)
N11 0.017(2) 0.019(2) 0.016(2) 0.006(2) 0.002(2) -0.001(2)
N12 0.022(3) 0.024(3) 0.019(3) 0.006(2) 0.003(2) 0.001(2)
C13 0.028(3) 0.026(3) 0.018(3) 0.008(3) 0.003(3) 0.003(3)
C14 0.025(4) 0.035(4) 0.036(4) 0.018(3) 0.000(3) -0.001(3)
C15 0.035(4) 0.028(4) 0.037(4) 0.015(3) 0.002(3) -0.004(3)
N16 0.030(3) 0.032(3) 0.035(3) 0.015(3) 0.009(3) 0.004(3)
C17 0.030(4) 0.040(4) 0.033(4) 0.019(3) -0.002(3) 0.003(3)
C18 0.023(3) 0.036(4) 0.036(4) 0.019(3) 0.000(3) -0.002(3)
C19 0.023(3) 0.020(3) 0.023(3) 0.005(3) 0.003(3) -0.001(3)
C20 0.023(3) 0.032(4) 0.026(3) 0.003(3) 0.000(3) -0.002(3)
C21 0.019(3) 0.032(4) 0.034(4) -0.001(3) 0.000(3) -0.001(3)
N22 0.027(3) 0.026(3) 0.028(3) 0.007(2) 0.009(2) 0.003(2)
C23 0.029(4) 0.025(3) 0.020(3) 0.004(3) 0.006(3) 0.001(3)
C24 0.022(3) 0.026(3) 0.025(3) 0.010(3) 0.001(3) 0.001(3)
C25 0.028(4) 0.025(3) 0.024(3) 0.011(3) 0.002(3) 0.003(3)
C26 0.027(4) 0.036(4) 0.032(4) 0.020(3) 0.006(3) 0.000(3)
C27 0.026(4) 0.035(4) 0.036(4) 0.016(3) 0.001(3) -0.007(3)
C28 0.024(3) 0.025(3) 0.025(3) 0.009(3) 0.006(3) 0.003(3)
C29 0.026(3) 0.025(3) 0.021(3) 0.006(3) 0.003(3) 0.003(3)
C30 0.022(3) 0.027(3) 0.020(3) 0.005(3) 0.000(3) -0.001(3)
C31 0.028(4) 0.031(4) 0.028(4) 0.012(3) -0.011(3) -0.004(3)
C32 0.034(4) 0.032(4) 0.025(3) 0.014(3) -0.009(3) 0.003(3)
C33 0.024(3) 0.026(3) 0.026(3) 0.012(3) 0.003(3) 0.008(3)
C34 0.026(3) 0.028(3) 0.026(3) 0.012(3) 0.006(3) 0.004(3)
N35 0.024(3) 0.030(3) 0.023(3) 0.015(2) 0.001(2) 0.003(2)
N36 0.021(3) 0.029(3) 0.022(3) 0.012(2) -0.003(2) 0.000(2)
C37 0.022(3) 0.025(3) 0.027(3) 0.004(3) -0.001(3) -0.001(3)
C38 0.028(4) 0.031(4) 0.025(3) 0.003(3) 0.001(3) 0.000(3)
C39 0.027(4) 0.042(4) 0.036(4) 0.008(3) 0.000(3) -0.002(3)
N40 0.031(3) 0.036(3) 0.031(3) 0.004(3) -0.003(3) 0.002(3)
C41 0.038(4) 0.024(3) 0.032(4) 0.004(3) -0.004(3) 0.006(3)
C42 0.035(4) 0.027(3) 0.028(4) 0.011(3) 0.008(3) 0.004(3)
C43 0.023(3) 0.027(3) 0.022(3) 0.011(3) 0.001(3) 0.002(3)
C44 0.042(4) 0.050(5) 0.032(4) 0.021(4) 0.014(3) 0.022(4)
C45 0.058(5) 0.048(5) 0.035(4) 0.028(4) 0.021(4) 0.017(4)
N46 0.047(4) 0.039(4) 0.033(3) 0.021(3) 0.008(3) 0.008(3)
C47 0.037(4) 0.047(5) 0.048(5) 0.029(4) 0.006(4) 0.016(4)
C48 0.035(4) 0.049(5) 0.034(4) 0.026(4) 0.012(3) 0.013(4)
Yb 0.01959(15) 0.02190(16) 0.02192(16) 0.00907(11) 0.00046(10) 0.00407(10)
O49 0.037(3) 0.027(2) 0.023(2) 0.011(2) 0.011(2) 0.017(2)
O50 0.021(2) 0.036(3) 0.036(3) 0.025(2) 0.007(2) 0.007(2)
O51 0.023(2) 0.030(2) 0.021(2) 0.0046(19) -0.0026(18) 0.003(2)
N52 0.018(3) 0.037(3) 0.026(3) 0.015(3) -0.001(2) 0.004(2)
O53 0.029(3) 0.029(3) 0.033(3) 0.013(2) 0.007(2) 0.007(2)
O54 0.024(2) 0.033(3) 0.027(2) 0.018(2) 0.0017(19) 0.004(2)
O55 0.025(3) 0.065(4) 0.052(3) 0.038(3) 0.014(2) 0.012(3)
N56 0.027(3) 0.024(3) 0.039(3) 0.011(3) -0.003(3) 0.003(2)
O57 0.025(2) 0.027(2) 0.035(3) 0.008(2) -0.004(2) 0.004(2)
O58 0.032(3) 0.026(2) 0.030(3) 0.009(2) -0.004(2) 0.004(2)
O59 0.055(4) 0.021(3) 0.060(4) 0.017(3) -0.011(3) 0.008(2)
N60 0.041(4) 0.027(3) 0.021(3) 0.006(2) 0.000(3) 0.006(3)
O61 0.024(2) 0.030(2) 0.026(2) 0.011(2) -0.0009(19) 0.000(2)
O62 0.012(2) 0.026(2) 0.040(3) 0.006(2) 0.0008(19) 0.0090(18)
O63 0.047(3) 0.050(3) 0.030(3) 0.012(3) -0.010(2) 0.002(3)
C64 0.051(6) 0.096(9) 0.050(6) 0.003(6) -0.022(5) 0.020(6)
C65 0.066(7) 0.081(8) 0.061(7) -0.003(6) 0.017(6) -0.027(6)
C66 0.101(9) 0.051(6) 0.034(5) 0.011(4) -0.009(5) 0.017(6)
C67 0.052(6) 0.062(6) 0.048(6) -0.001(5) -0.016(5) 0.014(5)
C68 0.058(6) 0.075(7) 0.046(6) -0.002(5) 0.006(5) -0.007(6)
C69 0.085(8) 0.067(7) 0.041(5) 0.014(5) -0.003(5) 0.010(6)
C70 0.088(9) 0.051(6) 0.053(6) 0.013(5) -0.011(6) 0.010(6)
C71 0.065(7) 0.056(6) 0.065(7) 0.001(5) -0.028(6) 0.011(5)
C72 0.083(8) 0.045(5) 0.070(7) 0.006(5) -0.001(6) -0.001(6)

loop_
_atom_type_symbol
_atom_type_description
_atom_type_scat_dispersion_real
_atom_type_scat_dispersion_imag
_atom_type_scat_source
C C 0.0033 0.0016 'International Tables Vol C Tables 4.2.6.8 and 6.1.1.4'
H H 0.0000 0.0000 'International Tables Vol C Tables 4.2.6.8 and 6.1.1.4'
N N 0.0061 0.0033 'International Tables Vol C Tables 4.2.6.8 and 6.1.1.4'
O O 0.0106 0.0060 'International Tables Vol C Tables 4.2.6.8 and 6.1.1.4'
Yb Yb -0.3850 5.5486 'International Tables Vol C Tables 4.2.6.8 and 6.1.1.4'

loop_
_geom_angle_atom_site_label_1
_geom_angle_atom_site_label_2
_geom_angle_atom_site_label_3
_geom_angle
_geom_angle_site_symmetry_1
_geom_angle_site_symmetry_3
N11 C1 C10 125.4(6) . 2_666
N11 C1 C2 107.8(5) . .
C10 C1 C2 126.6(6) 2_666 .
C3 C2 C1 107.0(6) . .
C3 C2 H2 126.5 . .
C1 C2 H2 126.5 . .
C2 C3 C4 108.8(6) . .
C2 C3 H3 125.6 . .
C4 C3 H3 125.6 . .
N11 C4 C5 126.2(6) . .
N11 C4 C3 107.5(5) . .
C5 C4 C3 126.2(6) . .
C4 C5 C6 126.2(6) . .
C4 C5 C13 116.1(5) . .
C6 C5 C13 117.6(6) . .
N12 C6 C5 125.5(6) . .
N12 C6 C7 110.6(6) . .
C5 C6 C7 123.9(6) . .
C8 C7 C6 106.3(6) . .
C8 C7 H7 126.8 . .
C6 C7 H7 126.8 . .
C7 C8 C9 107.0(6) . .
C7 C8 H8 126.5 . .
C9 C8 H8 126.5 . .
N12 C9 C10 126.2(6) . .
N12 C9 C8 110.2(6) . .
C10 C9 C8 123.6(6) . .
C1 C10 C9 125.5(6) 2_666 .
C1 C10 C19 117.2(6) 2_666 .
C9 C10 C19 117.2(5) . .
C4 N11 C1 108.9(5) . .
C4 N11 H11 125.5 . .
C1 N11 H11 125.5 . .
C6 N12 C9 105.8(5) . .
C6 N12 H12 127.1 . .
C9 N12 H12 127.1 . .
C18 C13 C14 117.7(6) . .
C18 C13 C5 119.9(6) . .
C14 C13 C5 122.4(6) . .
C15 C14 C13 119.3(7) . .
C15 C14 H14 120.4 . .
C13 C14 H14 120.4 . .
N16 C15 C14 123.0(7) . .
N16 C15 H15 118.5 . .
C14 C15 H15 118.5 . .
C15 N16 C17 117.5(6) . .
N16 C17 C18 122.9(7) . .
N16 C17 H17 118.6 . .
C18 C17 H17 118.6 . .
C17 C18 C13 119.7(7) . .
C17 C18 H18 120.1 . .
C13 C18 H18 120.1 . .
C20 C19 C24 116.9(6) . .
C20 C19 C10 122.8(6) . .
C24 C19 C10 120.2(6) . .
C19 C20 C21 119.7(6) . .
C19 C20 H20 120.2 . .
C21 C20 H20 120.2 . .
N22 C21 C20 122.9(7) . .
N22 C21 H21 118.5 . .
C20 C21 H21 118.5 . .
C21 N22 C23 117.4(6) . .
N22 C23 C24 123.3(6) . .
N22 C23 H23 118.4 . .
C24 C23 H23 118.4 . .
C23 C24 C19 119.7(6) . .
C23 C24 H24 120.1 . .
C19 C24 H24 120.1 . .
N35 C25 C34 127.3(6) . 2_465
N35 C25 C26 107.8(6) . .
C34 C25 C26 124.7(6) 2_465 .
C27 C26 C25 107.2(6) . .
C27 C26 H26 126.4 . .
C25 C26 H26 126.4 . .
C26 C27 C28 108.2(6) . .
C26 C27 H27 125.9 . .
C28 C27 H27 125.9 . .
N35 C28 C29 125.8(6) . .
N35 C28 C27 107.3(6) . .
C29 C28 C27 126.8(6) . .
C28 C29 C30 124.7(6) . .
C28 C29 C37 117.5(6) . .
C30 C29 C37 117.7(6) . .
N36 C30 C29 127.0(6) . .
N36 C30 C31 108.7(6) . .
C29 C30 C31 124.3(6) . .
C32 C31 C30 108.0(6) . .
C32 C31 H31 126.0 . .
C30 C31 H31 126.0 . .
C31 C32 C33 106.8(6) . .
C31 C32 H32 126.6 . .
C33 C32 H32 126.6 . .
N36 C33 C34 126.4(6) . .
N36 C33 C32 108.7(6) . .
C34 C33 C32 124.9(6) . .
C33 C34 C25 126.4(6) . 2_465
C33 C34 C43 117.1(6) . .
C25 C34 C43 116.5(6) 2_465 .
C25 N35 C28 109.4(5) . .
C25 N35 H35 125.3 . .
C28 N35 H35 125.3 . .
C30 N36 C33 107.8(5) . .
C30 N36 H36 126.1 . .
C33 N36 H36 126.1 . .
C42 C37 C38 116.2(6) . .
C42 C37 C29 122.2(6) . .
C38 C37 C29 121.5(6) . .
C39 C38 C37 120.2(7) . .
C39 C38 H38 119.9 . .
C37 C38 H38 119.9 . .
N40 C39 C38 122.5(7) . .
N40 C39 H39 118.8 . .
C38 C39 H39 118.8 . .
C39 N40 C41 117.7(7) . .
N40 C41 C42 123.1(7) . .
N40 C41 H41 118.4 . .
C42 C41 H41 118.4 . .
C41 C42 C37 120.1(7) . .
C41 C42 H42 119.9 . .
C37 C42 H42 119.9 . .
C44 C43 C48 116.9(6) . .
C44 C43 C34 121.4(6) . .
C48 C43 C34 121.7(6) . .
C43 C44 C45 119.3(7) . .
C43 C44 H44 120.3 . .
C45 C44 H44 120.3 . .
N46 C45 C44 123.9(7) . .
N46 C45 H45 118.0 . .
C44 C45 H45 118.0 . .
C45 N46 C47 116.3(6) . .
N46 C47 C48 123.1(7) . .
N46 C47 H47 118.4 . .
C48 C47 H47 118.4 . .
C43 C48 C47 120.4(7) . .
C43 C48 H48 119.8 . .
C47 C48 H48 119.8 . .
O50 Yb O49 80.45(17) . .
O50 Yb O51 86.48(17) . .
O49 Yb O51 79.35(17) . .
O50 Yb O58 83.68(16) . .
O49 Yb O58 150.87(17) . .
O51 Yb O58 123.96(16) . .
O50 Yb O61 126.14(16) . .
O49 Yb O61 101.42(17) . .
O51 Yb O61 147.26(16) . .
O58 Yb O61 69.05(16) . .
O50 Yb O53 150.27(18) . .
O49 Yb O53 122.42(16) . .
O51 Yb O53 80.37(16) . .
O58 Yb O53 81.85(16) . .
O61 Yb O53 71.63(16) . .
O50 Yb O54 149.16(16) . .
O49 Yb O54 70.73(17) . .
O51 Yb O54 77.79(16) . .
O58 Yb O54 127.08(16) . .
O61 Yb O54 71.86(15) . .
O53 Yb O54 52.46(16) . .
O50 Yb O57 76.55(17) . .
O49 Yb O57 143.39(18) . .
O51 Yb O57 71.23(16) . .
O58 Yb O57 52.81(16) . .
O61 Yb O57 115.13(16) . .
O53 Yb O57 74.01(16) . .
O54 Yb O57 121.55(16) . .
O50 Yb O62 75.49(16) . .
O49 Yb O62 78.47(15) . .
O51 Yb O62 153.38(15) . .
O58 Yb O62 73.96(15) . .
O61 Yb O62 53.07(15) . .
O53 Yb O62 124.35(16) . .
O54 Yb O62 108.22(16) . .
O57 Yb O62 121.63(15) . .
O50 Yb N60 100.26(18) . .
O49 Yb N60 91.50(17) . .
O51 Yb N60 167.65(16) . .
O58 Yb N60 67.47(16) . .
O61 Yb N60 26.74(16) . .
O53 Yb N60 97.95(17) . .
O54 Yb N60 91.44(17) . .
O57 Yb N60 120.26(16) . .
O62 Yb N60 26.44(16) . .
O50 Yb N52 164.15(17) . .
O49 Yb N52 96.55(17) . .
O51 Yb N52 77.67(16) . .
O58 Yb N52 104.98(16) . .
O61 Yb N52 69.70(15) . .
O53 Yb N52 26.25(16) . .
O54 Yb N52 26.21(16) . .
O57 Yb N52 97.90(17) . .
O62 Yb N52 119.39(16) . .
N60 Yb N52 95.36(17) . .
O50 Yb N56 79.83(17) . .
O49 Yb N56 160.17(19) . .
O51 Yb N56 97.31(17) . .
O58 Yb N56 26.66(16) . .
O61 Yb N56 91.93(16) . .
O53 Yb N56 75.60(17) . .
O54 Yb N56 128.03(16) . .
O57 Yb N56 26.18(16) . .
O62 Yb N56 98.55(16) . .
N60 Yb N56 94.07(17) . .
N52 Yb N56 101.85(17) . .
O50 Yb H49B 70.8 . .
O49 Yb H49B 12.9 . .
O51 Yb H49B 87.6 . .
O58 Yb H49B 138.4 . .
O61 Yb H49B 99.9 . .
O53 Yb H49B 134.4 . .
O54 Yb H49B 82.0 . .
O57 Yb H49B 142.0 . .
O62 Yb H49B 68.2 . .
N60 Yb H49B 84.9 . .
N52 Yb H49B 108.2 . .
N56 Yb H49B 149.9 . .
Yb O49 H49A 116 . .
Yb O49 H49B 132 . .
H49A O49 H49B 112 . .
Yb O50 H50A 126.4 . .
Yb O50 H50B 119.2 . .
H50A O50 H50B 99.7 . .
Yb O51 H51A 127.9 . .
Yb O51 H51B 126.9 . .
H51A O51 H51B 95.4 . .
O55 N52 O54 121.1(6) . .
O55 N52 O53 122.5(6) . .
O54 N52 O53 116.4(5) . .
O55 N52 Yb 179.9(7) . .
O54 N52 Yb 58.8(3) . .
O53 N52 Yb 57.6(3) . .
N52 O53 Yb 96.2(4) . .
N52 O54 Yb 95.0(4) . .
O59 N56 O57 122.5(6) . .
O59 N56 O58 122.0(6) . .
O57 N56 O58 115.5(5) . .
O59 N56 Yb 177.1(5) . .
O57 N56 Yb 58.8(3) . .
O58 N56 Yb 56.8(3) . .
N56 O57 Yb 95.0(4) . .
N56 O58 Yb 96.6(4) . .
O63 N60 O62 120.4(6) . .
O63 N60 O61 121.4(6) . .
O62 N60 O61 118.2(6) . .
O63 N60 Yb 173.7(5) . .
O62 N60 Yb 61.1(3) . .
O61 N60 Yb 57.5(3) . .
N60 O61 Yb 95.7(4) . .
N60 O62 Yb 92.4(4) . .
C69 C64 C65 121.5(10) . .
C69 C64 H64 119.2 . .
C65 C64 H64 119.2 . .
C66 C65 C64 118.1(10) . .
C66 C65 H65 121.0 . .
C64 C65 H65 121.0 . .
C65 C66 C67 119.8(10) . .
C65 C66 H66 120.1 . .
C67 C66 H66 120.1 . .
C68 C67 C66 119.7(10) . .
C68 C67 H67 120.2 . .
C66 C67 H67 120.2 . .
C69 C68 C67 123.0(11) . .
C69 C68 H68 118.5 . .
C67 C68 H68 118.5 . .
C64 C69 C68 117.9(10) . .
C64 C69 H69 121.1 . .
C68 C69 H69 121.1 . .
C72 C70 C71 119.4(10) . .
C72 C70 H70 120.3 . .
C71 C70 H70 120.3 . .
C70 C71 C72 119.8(10) . 2_656
C70 C71 H71 120.1 . .
C72 C71 H71 120.1 2_656 .
C70 C72 C71 120.8(11) . 2_656
C70 C72 H72 119.6 . .
C71 C72 H72 119.6 2_656 .

loop_
_geom_bond_atom_site_label_1
_geom_bond_atom_site_label_2
_geom_bond_distance
_geom_bond_site_symmetry_2
C1 N11 1.375(8) .
C1 C10 1.400(8) 2_666
C1 C2 1.438(9) .
C2 C3 1.357(9) .
C2 H2 0.9500 .
C3 C4 1.424(9) .
C3 H3 0.9500 .
C4 N11 1.373(8) .
C4 C5 1.399(9) .
C5 C6 1.413(9) .
C5 C13 1.504(9) .
C6 N12 1.361(8) .
C6 C7 1.448(9) .
C7 C8 1.341(9) .
C7 H7 0.9500 .
C8 C9 1.445(9) .
C8 H8 0.9500 .
C9 N12 1.362(8) .
C9 C10 1.411(9) .
C10 C1 1.400(8) 2_666
C10 C19 1.483(9) .
N11 H11 0.8800 .
N12 H12 0.8800 .
C13 C18 1.389(9) .
C13 C14 1.389(10) .
C14 C15 1.379(10) .
C14 H14 0.9500 .
C15 N16 1.342(9) .
C15 H15 0.9500 .
N16 C17 1.344(9) .
C17 C18 1.369(10) .
C17 H17 0.9500 .
C18 H18 0.9500 .
C19 C20 1.387(9) .
C19 C24 1.395(9) .
C20 C21 1.398(9) .
C20 H20 0.9500 .
C21 N22 1.334(9) .
C21 H21 0.9500 .
N22 C23 1.335(9) .
C23 C24 1.385(9) .
C23 H23 0.9500 .
C24 H24 0.9500 .
C25 N35 1.377(8) .
C25 C34 1.400(9) 2_465
C25 C26 1.455(10) .
C26 C27 1.360(10) .
C26 H26 0.9500 .
C27 C28 1.454(9) .
C27 H27 0.9500 .
C28 N35 1.375(9) .
C28 C29 1.387(9) .
C29 C30 1.402(9) .
C29 C37 1.486(10) .
C30 N36 1.353(8) .
C30 C31 1.450(9) .
C31 C32 1.341(10) .
C31 H31 0.9500 .
C32 C33 1.447(9) .
C32 H32 0.9500 .
C33 N36 1.379(8) .
C33 C34 1.388(10) .
C34 C25 1.400(9) 2_465
C34 C43 1.499(9) .
N35 H35 0.8800 .
N36 H36 0.8800 .
C37 C42 1.389(9) .
C37 C38 1.393(9) .
C38 C39 1.390(10) .
C38 H38 0.9500 .
C39 N40 1.333(9) .
C39 H39 0.9500 .
N40 C41 1.332(10) .
C41 C42 1.382(10) .
C41 H41 0.9500 .
C42 H42 0.9500 .
C43 C44 1.379(9) .
C43 C48 1.378(10) .
C44 C45 1.388(10) .
C44 H44 0.9500 .
C45 N46 1.330(10) .
C45 H45 0.9500 .
N46 C47 1.341(10) .
C47 C48 1.376(10) .
C47 H47 0.9500 .
C48 H48 0.9500 .
Yb O50 2.260(4) .
Yb O49 2.262(4) .
Yb O51 2.286(4) .
Yb O58 2.392(5) .
Yb O61 2.400(5) .
Yb O53 2.413(5) .
Yb O54 2.441(4) .
Yb O57 2.440(5) .
Yb O62 2.481(5) .
Yb N60 2.831(6) .
Yb N52 2.842(6) .
Yb N56 2.841(6) .
O49 H49A 0.870 .
O49 H49B 0.870 .
O50 H50A 0.8416 .
O50 H50B 0.9075 .
O51 H51A 0.8661 .
O51 H51B 0.9321 .
N52 O55 1.232(7) .
N52 O54 1.260(7) .
N52 O53 1.265(7) .
N56 O59 1.221(7) .
N56 O57 1.258(7) .
N56 O58 1.283(7) .
N60 O63 1.229(8) .
N60 O62 1.262(7) .
N60 O61 1.280(7) .
C64 C69 1.355(16) .
C64 C65 1.414(16) .
C64 H64 0.9500 .
C65 C66 1.382(16) .
C65 H65 0.9500 .
C66 C67 1.374(15) .
C66 H66 0.9500 .
C67 C68 1.352(15) .
C67 H67 0.9500 .
C68 C69 1.361(15) .
C68 H68 0.9500 .
C69 H69 0.9500 .
C70 C72 1.364(15) .
C70 C71 1.377(16) .
C70 H70 0.9500 .
C71 C72 1.418(15) 2_656
C71 H71 0.9500 .
C72 C71 1.418(15) 2_656
C72 H72 0.9500 .

loop_
_geom_hbond_atom_site_label_D
_geom_hbond_atom_site_label_H
_geom_hbond_atom_site_label_A
_geom_hbond_distance_DH
_geom_hbond_distance_HA
_geom_hbond_distance_DA
_geom_hbond_angle_DHA
_geom_hbond_site_symmetry_A
O49 H49A N46 0.87 1.92 2.741(7) 156 1_665
O49 H49B N22 0.87 1.86 2.718(7) 168 1_465
O50 H50A N16 0.84 1.88 2.667(7) 155 .
O50 H50B O61 0.91 2.01 2.898(6) 165 1_455
O51 H51B N40 0.93 1.79 2.717(8) 175 .
O51 H51A O55 0.87 2.04 2.858(7) 156 1_455

loop_
_platon_squeeze_void_nr
_platon_squeeze_void_average_x
_platon_squeeze_void_average_y
_platon_squeeze_void_average_z
_platon_squeeze_void_volume
_platon_squeeze_void_count_electrons
_platon_squeeze_void_content
1 -0.030 0.000 0.000 226 50 ' '
2 0.375 0.340 0.845 8 1 ' '
3 0.625 0.660 0.155 8 1 ' '
